data_2238348
loop_
_publ_author_name
'Marciniec, Krzysztof'
'Ma\'slankiewicz, Andrzej'
'Kusz, Joachim'
'Nowak, Maria'

_publ_section_title
;
 Quinoline-2-sulfonamide
;
_journal_issue 8
_journal_name_full 'Acta Crystallographica Section E'
_journal_page_first o1357
_journal_page_last o1358
_journal_paper_doi 10.1107/S160053681302062X
_journal_volume 69
_journal_year 2013
_chemical_formula_iupac 'C9 H8 N2 O2 S'
_chemical_formula_moiety 'C9 H8 N2 O2 S'
_chemical_formula_sum 'C9 H8 N2 O2 S'
_chemical_formula_weight 208.23
_chemical_melting_point 441.2
_chemical_name_common 2-Quinolinesulfonamide
_space_group_IT_number 14
_symmetry_cell_setting monoclinic
_symmetry_space_group_name_Hall '-P 2ybc'
_symmetry_space_group_name_H-M 'P 1 21/c 1'
_atom_sites_solution_hydrogens geom
_atom_sites_solution_primary direct
_atom_sites_solution_secondary difmap
_audit_creation_method SHELXL-97
_cell_angle_alpha 90.00
_cell_angle_beta 94.2300(10)
_cell_angle_gamma 90.00
_cell_formula_units_Z 4
_cell_length_a 8.59070(10)
_cell_length_b 5.17160(10)
_cell_length_c 20.0375(3)
_cell_measurement_reflns_used 14635
_cell_measurement_temperature 100.0(10)
_cell_measurement_theta_max 37.30
_cell_measurement_theta_min 2.03
_cell_volume 887.79(2)
_computing_cell_refinement 'CrysAlis PRO (Agilent, 2011)'
_computing_data_collection 'CrysAlis PRO (Agilent,  2011)'
_computing_data_reduction 'CrysAlis PRO (Agilent, 2011)'
_computing_molecular_graphics 'ORTEP-3 for Windows (Farrugia, 2012) and Mercury (Macrae <i>et al.</i>, 2006)'
_computing_publication_material 'publCIF (Westrip, 2010)'
_computing_structure_refinement
;
SHELXL97 (Sheldrick, 2008) and WinGX (Farrugia, 2012)
;
_computing_structure_solution 'SHELXS97 (Sheldrick, 2008)'
_diffrn_ambient_temperature 100.0(10)
_diffrn_detector_area_resol_mean 10.4498
_diffrn_measured_fraction_theta_full 0.993
_diffrn_measured_fraction_theta_max 0.993
_diffrn_measurement_device_type
;
Agilent SuperNova diffractometer with an Atlas detector
;
_diffrn_measurement_method '\w scans'
_diffrn_radiation_monochromator mirror
_diffrn_radiation_source 'SuperNova (Mo) X-ray Source'
_diffrn_radiation_type MoK\a
_diffrn_radiation_wavelength 0.71073
_diffrn_reflns_av_R_equivalents 0.0241
_diffrn_reflns_av_sigmaI/netI 0.0568
_diffrn_reflns_limit_h_max 10
_diffrn_reflns_limit_h_min -10
_diffrn_reflns_limit_k_max 6
_diffrn_reflns_limit_k_min -6
_diffrn_reflns_limit_l_max 23
_diffrn_reflns_limit_l_min -23
_diffrn_reflns_number 27311
_diffrn_reflns_theta_full 25.05
_diffrn_reflns_theta_max 25.05
_diffrn_reflns_theta_min 2.04
_diffrn_standards_interval_count 0
_diffrn_standards_interval_time 0
_diffrn_standards_number 0
_exptl_absorpt_coefficient_mu 0.336
_exptl_absorpt_correction_T_max 1.000
_exptl_absorpt_correction_T_min 0.919
_exptl_absorpt_correction_type multi-scan
_exptl_absorpt_process_details
;
(CrysAlis PRO; Agilent, 2011)
;
_exptl_crystal_colour colorless
_exptl_crystal_density_diffrn 1.558
_exptl_crystal_density_method 'not measured'
_exptl_crystal_description plate
_exptl_crystal_F_000 432
_exptl_crystal_size_max 0.27
_exptl_crystal_size_mid 0.23
_exptl_crystal_size_min 0.05
_refine_diff_density_max 0.347
_refine_diff_density_min -0.320
_refine_ls_extinction_method none
_refine_ls_goodness_of_fit_ref 1.117
_refine_ls_hydrogen_treatment refall
_refine_ls_matrix_type full
_refine_ls_number_parameters 160
_refine_ls_number_reflns 1552
_refine_ls_number_restraints 0
_refine_ls_restrained_S_all 1.117
_refine_ls_R_factor_all 0.0299
_refine_ls_R_factor_gt 0.0296
_refine_ls_shift/su_max 0.000
_refine_ls_shift/su_mean 0.000
_refine_ls_structure_factor_coef Fsqd
_refine_ls_weighting_details 'calc w=1/[\s^2^(Fo^2^)+(0.0262P)^2^+0.9337P] where P=(Fo^2^+2Fc^2^)/3'
_refine_ls_weighting_scheme calc
_refine_ls_wR_factor_gt 0.0722
_refine_ls_wR_factor_ref 0.0724
_reflns_number_gt 1530
_reflns_number_total 1552
_reflns_threshold_expression I>2sigma(I)
_cod_data_source_file gk2577.cif
_cod_data_source_block I
_cod_original_sg_symbol_H-M 'P 21/c'
_cod_database_code 2238348
_cod_database_fobs_code 2238348

loop_
_symmetry_equiv_pos_as_xyz
'x, y, z'
'-x, y+1/2, -z+1/2'
'-x, -y, -z'
'x, -y-1/2, z-1/2'

loop_
_atom_site_type_symbol
_atom_site_label
_atom_site_fract_x
_atom_site_fract_y
_atom_site_fract_z
_atom_site_U_iso_or_equiv
_atom_site_adp_type
_atom_site_calc_flag
_atom_site_occupancy
_atom_site_symmetry_multiplicity
S S1 0.24131(5) 0.61370(8) 0.04453(2) 0.01307(14) Uani d 1 1
O O1 0.18557(15) 0.3614(2) 0.06117(6) 0.0193(3) Uani d 1 1
O O2 0.38294(14) 0.7120(3) 0.07708(6) 0.0188(3) Uani d 1 1
N N1 0.19733(16) 0.4337(3) -0.07942(7) 0.0132(3) Uani d 1 1
N N2 0.10504(19) 0.8125(3) 0.05580(8) 0.0164(3) Uani d 1 1
C C2 0.26951(19) 0.6149(3) -0.04339(8) 0.0129(4) Uani d 1 1
C C3 0.3627(2) 0.8112(4) -0.06810(9) 0.0153(4) Uani d 1 1
C C4 0.3835(2) 0.8125(4) -0.13486(9) 0.0156(4) Uani d 1 1
C C4A 0.31105(19) 0.6202(4) -0.17656(9) 0.0147(4) Uani d 1 1
C C5 0.3263(2) 0.6090(4) -0.24669(9) 0.0169(4) Uani d 1 1
C C6 0.2521(2) 0.4209(4) -0.28441(9) 0.0180(4) Uani d 1 1
C C7 0.1578(2) 0.2367(4) -0.25488(9) 0.0175(4) Uani d 1 1
C C8 0.1389(2) 0.2425(4) -0.18758(9) 0.0159(4) Uani d 1 1
C C8A 0.21642(19) 0.4342(3) -0.14675(8) 0.0129(4) Uani d 1 1
H H2N2 0.126(3) 0.971(5) 0.0528(11) 0.027(6) Uiso d 1 1
H H1N2 0.019(3) 0.751(5) 0.0549(12) 0.035(7) Uiso d 1 1
H H3 0.409(2) 0.940(4) -0.0389(11) 0.020(5) Uiso d 1 1
H H4 0.444(2) 0.945(4) -0.1538(10) 0.021(5) Uiso d 1 1
H H5 0.391(2) 0.744(4) -0.2674(9) 0.012(5) Uiso d 1 1
H H6 0.265(3) 0.415(4) -0.3299(12) 0.026(6) Uiso d 1 1
H H7 0.107(2) 0.103(4) -0.2823(11) 0.023(6) Uiso d 1 1
H H8 0.073(2) 0.117(4) -0.1661(11) 0.023(6) Uiso d 1 1

loop_
_atom_site_aniso_label
_atom_site_aniso_U_11
_atom_site_aniso_U_22
_atom_site_aniso_U_33
_atom_site_aniso_U_12
_atom_site_aniso_U_13
_atom_site_aniso_U_23
S1 0.0168(2) 0.0096(2) 0.0124(2) -0.00169(17) -0.00137(16) -0.00008(16)
O1 0.0290(7) 0.0112(6) 0.0172(6) -0.0037(6) -0.0005(5) 0.0013(5)
O2 0.0188(6) 0.0195(7) 0.0172(6) -0.0019(6) -0.0046(5) -0.0012(5)
N1 0.0128(7) 0.0115(7) 0.0152(7) 0.0013(6) -0.0002(6) -0.0011(6)
N2 0.0166(8) 0.0106(8) 0.0223(8) -0.0043(7) 0.0030(6) -0.0020(6)
C2 0.0114(8) 0.0123(9) 0.0146(8) 0.0028(7) -0.0011(6) -0.0010(7)
C3 0.0142(8) 0.0135(9) 0.0176(9) -0.0015(7) -0.0023(7) -0.0015(7)
C4 0.0119(8) 0.0144(9) 0.0203(9) -0.0007(7) 0.0007(7) 0.0014(7)
C4A 0.0116(8) 0.0149(9) 0.0176(9) 0.0023(7) 0.0002(7) 0.0005(7)
C5 0.0153(8) 0.0187(9) 0.0169(9) 0.0017(8) 0.0029(7) 0.0015(7)
C6 0.0164(9) 0.0225(10) 0.0149(9) 0.0048(8) 0.0006(7) -0.0015(8)
C7 0.0167(9) 0.0177(9) 0.0173(9) 0.0031(8) -0.0032(7) -0.0046(7)
C8 0.0138(8) 0.0146(9) 0.0192(9) 0.0006(7) -0.0005(7) -0.0010(7)
C8A 0.0112(8) 0.0116(8) 0.0157(9) 0.0033(7) -0.0010(6) -0.0004(7)

loop_
_atom_type_symbol
_atom_type_description
_atom_type_scat_dispersion_real
_atom_type_scat_dispersion_imag
_atom_type_scat_source
C C 0.0033 0.0016 'International Tables Vol C Tables 4.2.6.8 and 6.1.1.4'
H H 0.0000 0.0000 'International Tables Vol C Tables 4.2.6.8 and 6.1.1.4'
N N 0.0061 0.0033 'International Tables Vol C Tables 4.2.6.8 and 6.1.1.4'
O O 0.0106 0.0060 'International Tables Vol C Tables 4.2.6.8 and 6.1.1.4'
S S 0.1246 0.1234 'International Tables Vol C Tables 4.2.6.8 and 6.1.1.4'

loop_
_geom_angle_atom_site_label_1
_geom_angle_atom_site_label_2
_geom_angle_atom_site_label_3
_geom_angle
O2 S1 O1 120.23(8)
O2 S1 N2 108.44(8)
O1 S1 N2 107.06(9)
O2 S1 C2 105.91(8)
O1 S1 C2 107.59(8)
N2 S1 C2 106.96(8)
C2 N1 C8A 117.05(15)
S1 N2 H2N2 117.0(16)
S1 N2 H1N2 115.3(19)
H2N2 N2 H1N2 126(3)
N1 C2 C3 125.52(17)
N1 C2 S1 116.44(13)
C3 C2 S1 118.02(13)
C4 C3 C2 117.95(17)
C4 C3 H3 121.2(13)
C2 C3 H3 120.9(13)
C3 C4 C4A 119.54(17)
C3 C4 H4 120.5(13)
C4A C4 H4 119.9(13)
C4 C4A C8A 117.98(16)
C4 C4A C5 122.96(17)
C8A C4A C5 119.05(16)
C6 C5 C4A 120.28(17)
C6 C5 H5 121.3(11)
C4A C5 H5 118.4(11)
C5 C6 C7 120.69(17)
C5 C6 H6 118.9(14)
C7 C6 H6 120.4(14)
C8 C7 C6 120.79(17)
C8 C7 H7 119.6(13)
C6 C7 H7 119.6(13)
C7 C8 C8A 119.87(17)
C7 C8 H8 122.0(13)
C8A C8 H8 118.1(13)
N1 C8A C8 118.75(16)
N1 C8A C4A 121.94(16)
C8 C8A C4A 119.31(16)

loop_
_geom_bond_atom_site_label_1
_geom_bond_atom_site_label_2
_geom_bond_distance
S1 O2 1.4308(13)
S1 O1 1.4376(13)
S1 N2 1.5866(16)
S1 C2 1.7959(18)
N1 C2 1.311(2)
N1 C8A 1.371(2)
N2 H2N2 0.84(3)
N2 H1N2 0.80(3)
C2 C3 1.406(3)
C3 C4 1.363(3)
C3 H3 0.96(2)
C4 C4A 1.414(3)
C4 H4 0.95(2)
C4A C8A 1.419(2)
C4A C5 1.422(2)
C5 C6 1.361(3)
C5 H5 1.00(2)
C6 C7 1.409(3)
C6 H6 0.93(2)
C7 C8 1.370(3)
C7 H7 0.97(2)
C8 C8A 1.419(2)
C8 H8 0.98(2)

loop_
_geom_hbond_atom_site_label_D
_geom_hbond_atom_site_label_H
_geom_hbond_atom_site_label_A
_geom_hbond_site_symmetry_A
_geom_hbond_distance_DH
_geom_hbond_distance_HA
_geom_hbond_distance_DA
_geom_hbond_angle_DHA
_geom_hbond_publ_flag
N2 H2N2 O1 1_565 0.84(3) 2.09(3) 2.922(2) 171(2) y
N2 H1N2 N1 3_565 0.80(3) 2.18(3) 2.962(2) 165(2) y
C3 H3 O2 3_675 0.96(2) 2.68(2) 3.308(2) 123.5(16) n
C4 H4 O2 3_675 0.95(2) 2.72(2) 3.327(2) 122.3(15) n
C6 H6 O1 4_565 0.93(2) 2.66(2) 3.431(2) 141.5(18) y

loop_
_geom_torsion_atom_site_label_1
_geom_torsion_atom_site_label_2
_geom_torsion_atom_site_label_3
_geom_torsion_atom_site_label_4
_geom_torsion
C8A N1 C2 C3 1.0(3)
C8A N1 C2 S1 179.28(12)
O2 S1 C2 N1 148.59(13)
O1 S1 C2 N1 18.84(15)
N2 S1 C2 N1 -95.88(14)
O2 S1 C2 C3 -32.97(16)
O1 S1 C2 C3 -162.72(13)
N2 S1 C2 C3 82.55(15)
N1 C2 C3 C4 -1.5(3)
S1 C2 C3 C4 -179.75(13)
C2 C3 C4 C4A 0.4(3)
C3 C4 C4A C8A 1.0(3)
C3 C4 C4A C5 179.67(17)
C4 C4A C5 C6 -179.17(17)
C8A C4A C5 C6 -0.5(3)
C4A C5 C6 C7 0.7(3)
C5 C6 C7 C8 -0.1(3)
C6 C7 C8 C8A -0.7(3)
C2 N1 C8A C8 -179.41(15)
C2 N1 C8A C4A 0.6(2)
C7 C8 C8A N1 -179.13(16)
C7 C8 C8A C4A 0.9(3)
C4 C4A C8A N1 -1.6(2)
C5 C4A C8A N1 179.74(15)
C4 C4A C8A C8 178.43(16)
C5 C4A C8A C8 -0.3(2)
